data_4065413
loop_
_publ_author_name
'Maleckis, Ansis'
'Sanford, Melanie S.'

_publ_section_title
;
 Facial Tridentate Ligands for Stabilizing Palladium(IV) Complexes
;
_journal_issue 24
_journal_name_full Organometallics
_journal_page_first 6617
_journal_paper_doi 10.1021/om200779j
_journal_volume 30
_journal_year 2011
_chemical_formula_moiety 'C34 H26 F3 O2 Pd, 3(C H Cl3) -squeezed'
_chemical_formula_sum 'C37 H29 Cl9 F3 N3 O2 Pd'
_chemical_formula_weight 1030.08
_chemical_name_systematic
;
 ?
;
_space_group_IT_number 14
_symmetry_cell_setting monoclinic
_symmetry_space_group_name_Hall '-P 2yn'
_symmetry_space_group_name_H-M 'P 1 21/n 1'
_atom_sites_solution_hydrogens geom
_atom_sites_solution_primary direct
_atom_sites_solution_secondary difmap
_audit_creation_method SHELXL-97
_cell_angle_alpha 90.00
_cell_angle_beta 98.596(7)
_cell_angle_gamma 90.00
_cell_formula_units_Z 4
_cell_length_a 9.8196(2)
_cell_length_b 19.3578(4)
_cell_length_c 21.4850(15)
_cell_measurement_reflns_used 41264
_cell_measurement_temperature 85(2)
_cell_measurement_theta_max 68.30
_cell_measurement_theta_min 2.10
_cell_volume 4038.1(3)
_computing_cell_refinement 'CrystalClear-SM Expert 2.0 r5'
_computing_data_collection 'CrystalClear-SM Expert 2.0 r5 (Rigaku, 2010)'
_computing_data_reduction 'CrystalClear-SM Expert 2.0 r5'
_computing_molecular_graphics 'Bruker SHELXTL'
_computing_publication_material 'Bruker SHELXTL'
_computing_structure_refinement 'SHELXL-97 (Sheldrick, 2008)'
_computing_structure_solution 'SHELXS-97 (Sheldrick, 2008)'
_diffrn_ambient_temperature 85(2)
_diffrn_detector_area_resol_mean 14.629
_diffrn_measured_fraction_theta_full 0.998
_diffrn_measured_fraction_theta_max 0.998
_diffrn_measurement_device_type 'Rigaku Saturn70 CCD'
_diffrn_measurement_method \w
_diffrn_radiation_monochromator confocal
_diffrn_radiation_source 'micro-focus rotating anode'
_diffrn_radiation_type CuK\a
_diffrn_radiation_wavelength 1.54178
_diffrn_reflns_av_R_equivalents 0.0644
_diffrn_reflns_av_sigmaI/netI 0.0417
_diffrn_reflns_limit_h_max 11
_diffrn_reflns_limit_h_min -11
_diffrn_reflns_limit_k_max 22
_diffrn_reflns_limit_k_min -23
_diffrn_reflns_limit_l_max 25
_diffrn_reflns_limit_l_min -25
_diffrn_reflns_number 53247
_diffrn_reflns_theta_full 68.24
_diffrn_reflns_theta_max 68.24
_diffrn_reflns_theta_min 3.09
_exptl_absorpt_coefficient_mu 9.641
_exptl_absorpt_correction_T_max 0.726
_exptl_absorpt_correction_T_min 0.423
_exptl_absorpt_correction_type multi-scan
_exptl_absorpt_process_details 'Jacobson, R. (1998) Private communication'
_exptl_crystal_colour colorless
_exptl_crystal_density_diffrn 1.694
_exptl_crystal_density_method 'not measured'
_exptl_crystal_description needle
_exptl_crystal_F_000 2056
_exptl_crystal_size_max 0.14
_exptl_crystal_size_mid 0.12
_exptl_crystal_size_min 0.08
_refine_diff_density_max 0.850
_refine_diff_density_min -1.138
_refine_diff_density_rms 0.102
_refine_ls_extinction_method none
_refine_ls_goodness_of_fit_ref 1.097
_refine_ls_hydrogen_treatment constr
_refine_ls_matrix_type full
_refine_ls_number_parameters 391
_refine_ls_number_reflns 7380
_refine_ls_number_restraints 0
_refine_ls_restrained_S_all 1.097
_refine_ls_R_factor_all 0.0556
_refine_ls_R_factor_gt 0.0524
_refine_ls_shift/su_max 0.001
_refine_ls_shift/su_mean 0.000
_refine_ls_structure_factor_coef Fsqd
_refine_ls_weighting_details 'calc w=1/[\s^2^(Fo^2^)+(0.0441P)^2^+17.9739P] where P=(Fo^2^+2Fc^2^)/3'
_refine_ls_weighting_scheme calc
_refine_ls_wR_factor_gt 0.1316
_refine_ls_wR_factor_ref 0.1331
_reflns_number_gt 6784
_reflns_number_total 7380
_reflns_threshold_expression >2sigma(I)
_cod_data_source_file om200779j_si_001.cif
_cod_data_source_block complex_22
_cod_database_code 4065413

loop_
_symmetry_equiv_pos_as_xyz
'x, y, z'
'-x+1/2, y+1/2, -z+1/2'
'-x, -y, -z'
'x-1/2, -y-1/2, z-1/2'

loop_
_atom_site_label
_atom_site_type_symbol
_atom_site_fract_x
_atom_site_fract_y
_atom_site_fract_z
_atom_site_U_iso_or_equiv
_atom_site_adp_type
_atom_site_occupancy
_atom_site_symmetry_multiplicity
_atom_site_calc_flag
_atom_site_refinement_flags
Pd1 Pd 0.54882(3) 0.126632(14) 0.199774(13) 0.01616(11) Uani 1 1 d .
F1 F 0.3657(2) 0.20409(15) 0.11093(13) 0.0335(6) Uani 1 1 d .
F2 F 0.2718(3) 0.11014(15) 0.14037(13) 0.0331(6) Uani 1 1 d .
F3 F 0.2874(3) 0.20029(15) 0.19960(13) 0.0329(6) Uani 1 1 d .
O1 O 0.6875(3) -0.01845(17) 0.14842(16) 0.0339(7) Uani 1 1 d .
O2 O 0.2914(4) 0.0018(2) 0.23641(17) 0.0430(9) Uani 1 1 d .
N1 N 0.7505(3) 0.09592(16) 0.23466(16) 0.0168(7) Uani 1 1 d .
N2 N 0.6042(3) 0.11809(16) 0.10717(15) 0.0174(7) Uani 1 1 d .
N3 N 0.4951(3) 0.01540(18) 0.19313(17) 0.0220(7) Uani 1 1 d .
C1 C 0.7724(4) 0.0491(2) 0.28118(19) 0.0216(8) Uani 1 1 d .
H1A H 0.6957 0.0322 0.2988 0.026 Uiso 1 1 calc R
C2 C 0.9024(4) 0.0248(2) 0.3044(2) 0.0248(9) Uani 1 1 d .
H2A H 0.9172 -0.0065 0.3389 0.030 Uiso 1 1 calc R
C3 C 1.0112(5) 0.0482(3) 0.2748(2) 0.0349(11) Uani 1 1 d .
H3A H 1.1015 0.0307 0.2876 0.042 Uiso 1 1 calc R
C4 C 0.9893(4) 0.0955(2) 0.2280(2) 0.0275(9) Uani 1 1 d .
H4A H 1.0650 0.1122 0.2095 0.033 Uiso 1 1 calc R
C5 C 0.8571(4) 0.1201(2) 0.20657(19) 0.0195(8) Uani 1 1 d .
C6 C 0.8224(4) 0.1730(2) 0.15440(18) 0.0167(8) Uani 1 1 d .
C7 C 0.7305(4) 0.1407(2) 0.0976(2) 0.0206(8) Uani 1 1 d .
C8 C 0.7706(5) 0.1349(2) 0.0389(2) 0.0304(10) Uani 1 1 d .
H8A H 0.8598 0.1495 0.0325 0.037 Uiso 1 1 calc R
C9 C 0.6781(5) 0.1072(2) -0.0119(2) 0.0283(9) Uani 1 1 d .
H9A H 0.7038 0.1040 -0.0527 0.034 Uiso 1 1 calc R
C10 C 0.5505(5) 0.0848(2) -0.0012(2) 0.0296(10) Uani 1 1 d .
H10A H 0.4866 0.0659 -0.0343 0.035 Uiso 1 1 calc R
C11 C 0.5179(5) 0.0907(2) 0.0588(2) 0.0255(9) Uani 1 1 d .
H11A H 0.4304 0.0747 0.0664 0.031 Uiso 1 1 calc R
C12 C 0.9585(4) 0.1989(2) 0.1336(2) 0.0259(9) Uani 1 1 d .
H12A H 1.0182 0.2184 0.1700 0.039 Uiso 1 1 calc R
H12B H 0.9376 0.2344 0.1011 0.039 Uiso 1 1 calc R
H12C H 1.0055 0.1601 0.1167 0.039 Uiso 1 1 calc R
C13 C 0.7452(4) 0.2345(2) 0.17966(19) 0.0189(8) Uani 1 1 d .
C14 C 0.8009(5) 0.3005(2) 0.1820(2) 0.0306(10) Uani 1 1 d .
H14A H 0.8851 0.3084 0.1665 0.037 Uiso 1 1 calc R
C15 C 0.7340(5) 0.3557(2) 0.2072(3) 0.0359(11) Uani 1 1 d .
H15A H 0.7743 0.4004 0.2094 0.043 Uiso 1 1 calc R
C16 C 0.6131(6) 0.3457(2) 0.2283(3) 0.0369(12) Uani 1 1 d .
H16A H 0.5678 0.3834 0.2448 0.044 Uiso 1 1 calc R
C17 C 0.5544(5) 0.2797(2) 0.2259(2) 0.0307(10) Uani 1 1 d .
H17A H 0.4684 0.2726 0.2402 0.037 Uiso 1 1 calc R
C18 C 0.6220(4) 0.2250(2) 0.2027(2) 0.0223(8) Uani 1 1 d .
C19 C 0.5115(5) 0.1427(2) 0.29150(19) 0.0237(9) Uani 1 1 d .
C20 C 0.6158(6) 0.1682(3) 0.3353(2) 0.0395(12) Uani 1 1 d .
H20A H 0.7028 0.1789 0.3235 0.047 Uiso 1 1 calc R
C21 C 0.5928(7) 0.1784(3) 0.3982(3) 0.0503(15) Uani 1 1 d .
H21A H 0.6660 0.1944 0.4288 0.060 Uiso 1 1 calc R
C22 C 0.4667(8) 0.1655(3) 0.4156(3) 0.0588(18) Uani 1 1 d .
C23 C 0.3577(8) 0.1389(3) 0.3704(3) 0.0538(17) Uani 1 1 d .
H23A H 0.2697 0.1293 0.3817 0.065 Uiso 1 1 calc R
C24 C 0.3844(6) 0.1277(3) 0.3093(2) 0.0384(12) Uani 1 1 d .
H24A H 0.3136 0.1091 0.2790 0.046 Uiso 1 1 calc R
C25 C 0.4351(11) 0.1798(4) 0.4817(4) 0.086(3) Uani 1 1 d .
H25A H 0.5157 0.2009 0.5070 0.129 Uiso 1 1 calc R
H25B H 0.4129 0.1363 0.5013 0.129 Uiso 1 1 calc R
H25C H 0.3565 0.2113 0.4794 0.129 Uiso 1 1 calc R
C26 C 0.5797(4) -0.0308(2) 0.16843(19) 0.0218(8) Uani 1 1 d .
C27 C 0.5238(5) -0.1019(2) 0.1704(2) 0.0310(10) Uani 1 1 d .
C28 C 0.5672(6) -0.1660(3) 0.1513(2) 0.0426(13) Uani 1 1 d .
H28A H 0.6480 -0.1702 0.1321 0.051 Uiso 1 1 calc R
C29 C 0.4883(7) -0.2236(3) 0.1612(3) 0.0506(15) Uani 1 1 d .
H29A H 0.5155 -0.2680 0.1487 0.061 Uiso 1 1 calc R
C30 C 0.3705(8) -0.2169(4) 0.1890(3) 0.0598(18) Uani 1 1 d .
H30A H 0.3190 -0.2572 0.1950 0.072 Uiso 1 1 calc R
C31 C 0.3244(7) -0.1539(3) 0.2084(3) 0.0499(15) Uani 1 1 d .
H31A H 0.2442 -0.1500 0.2280 0.060 Uiso 1 1 calc R
C32 C 0.4031(5) -0.0975(3) 0.1974(2) 0.0338(11) Uani 1 1 d .
C33 C 0.3883(5) -0.0203(3) 0.2128(2) 0.0283(10) Uani 1 1 d .
C34 C 0.3601(4) 0.1627(2) 0.1614(2) 0.0252(9) Uani 1 1 d .

loop_
_atom_site_aniso_label
_atom_site_aniso_U_11
_atom_site_aniso_U_22
_atom_site_aniso_U_33
_atom_site_aniso_U_23
_atom_site_aniso_U_13
_atom_site_aniso_U_12
Pd1 0.01256(16) 0.01493(16) 0.02094(16) -0.00159(10) 0.00234(10) 0.00074(10)
F1 0.0180(12) 0.0475(17) 0.0342(14) 0.0128(12) 0.0009(10) 0.0067(11)
F2 0.0179(12) 0.0413(16) 0.0388(15) -0.0070(12) -0.0003(11) -0.0050(11)
F3 0.0193(12) 0.0406(15) 0.0398(15) -0.0019(12) 0.0075(11) 0.0115(11)
O1 0.0316(17) 0.0320(18) 0.0421(19) -0.0053(14) 0.0184(15) -0.0030(14)
O2 0.0340(19) 0.060(2) 0.0373(19) 0.0016(17) 0.0128(15) -0.0046(17)
N1 0.0134(15) 0.0098(15) 0.0271(17) 0.0009(13) 0.0027(13) -0.0011(12)
N2 0.0205(17) 0.0136(16) 0.0176(16) -0.0022(12) 0.0010(13) -0.0030(13)
N3 0.0182(17) 0.0231(18) 0.0261(18) -0.0035(14) 0.0082(14) -0.0042(14)
C1 0.027(2) 0.0153(19) 0.023(2) 0.0000(16) 0.0021(16) -0.0008(16)
C2 0.018(2) 0.025(2) 0.030(2) 0.0126(17) 0.0004(17) 0.0023(16)
C3 0.020(2) 0.047(3) 0.037(3) 0.013(2) 0.0014(19) 0.004(2)
C4 0.018(2) 0.026(2) 0.039(3) 0.0036(19) 0.0093(18) -0.0008(17)
C5 0.0121(18) 0.022(2) 0.024(2) 0.0063(16) 0.0006(15) 0.0023(15)
C6 0.0104(17) 0.0159(19) 0.0235(19) 0.0065(15) 0.0018(14) -0.0010(14)
C7 0.0163(19) 0.0173(19) 0.029(2) 0.0014(16) 0.0056(16) -0.0002(15)
C8 0.029(2) 0.034(3) 0.032(2) 0.0013(19) 0.0158(19) -0.0036(19)
C9 0.027(2) 0.033(2) 0.025(2) -0.0016(18) 0.0034(18) 0.0006(18)
C10 0.039(3) 0.027(2) 0.024(2) -0.0043(18) 0.0048(19) -0.0069(19)
C11 0.025(2) 0.029(2) 0.023(2) -0.0031(17) 0.0023(17) -0.0111(18)
C12 0.019(2) 0.021(2) 0.038(2) 0.0145(18) 0.0054(17) -0.0026(16)
C13 0.0180(19) 0.0129(18) 0.023(2) 0.0019(15) -0.0045(15) 0.0060(15)
C14 0.026(2) 0.020(2) 0.044(3) 0.0071(19) 0.000(2) -0.0001(17)
C15 0.044(3) 0.010(2) 0.050(3) -0.0043(19) -0.004(2) -0.0052(19)
C16 0.050(3) 0.012(2) 0.047(3) -0.0068(19) -0.001(2) 0.007(2)
C17 0.026(2) 0.024(2) 0.041(3) -0.0012(19) 0.0007(19) 0.0059(18)
C18 0.019(2) 0.022(2) 0.025(2) -0.0030(16) -0.0016(16) 0.0052(16)
C19 0.032(2) 0.023(2) 0.0167(19) -0.0002(16) 0.0069(17) 0.0061(17)
C20 0.055(3) 0.033(3) 0.029(3) -0.009(2) 0.000(2) 0.007(2)
C21 0.074(4) 0.042(3) 0.032(3) -0.007(2) 0.001(3) 0.017(3)
C22 0.098(5) 0.042(3) 0.039(3) 0.002(3) 0.016(3) 0.027(3)
C23 0.086(5) 0.034(3) 0.048(3) 0.014(3) 0.032(3) 0.017(3)
C24 0.057(3) 0.031(3) 0.031(3) 0.005(2) 0.023(2) 0.016(2)
C25 0.142(8) 0.066(5) 0.061(4) 0.017(4) 0.054(5) 0.042(5)
C26 0.026(2) 0.019(2) 0.0192(19) -0.0038(15) 0.0012(16) -0.0078(16)
C27 0.039(3) 0.028(2) 0.025(2) -0.0033(18) 0.0009(19) -0.008(2)
C28 0.062(4) 0.034(3) 0.032(3) -0.004(2) 0.008(2) -0.007(2)
C29 0.086(5) 0.024(3) 0.040(3) -0.003(2) 0.002(3) -0.011(3)
C30 0.088(5) 0.055(4) 0.035(3) -0.009(3) 0.009(3) -0.037(4)
C31 0.061(4) 0.048(3) 0.043(3) -0.018(3) 0.019(3) -0.034(3)
C32 0.036(3) 0.034(3) 0.031(2) 0.000(2) 0.005(2) -0.019(2)
C33 0.025(2) 0.036(3) 0.025(2) -0.0057(19) 0.0065(18) -0.0153(19)
C34 0.020(2) 0.030(2) 0.027(2) -0.0013(18) 0.0075(17) 0.0036(17)

loop_
_atom_type_symbol
_atom_type_description
_atom_type_scat_dispersion_real
_atom_type_scat_dispersion_imag
_atom_type_scat_source
C C 0.0181 0.0091 'International Tables Vol C Tables 4.2.6.8 and 6.1.1.4'
H H 0.0000 0.0000 'International Tables Vol C Tables 4.2.6.8 and 6.1.1.4'
N N 0.0311 0.0180 'International Tables Vol C Tables 4.2.6.8 and 6.1.1.4'
O O 0.0492 0.0322 'International Tables Vol C Tables 4.2.6.8 and 6.1.1.4'
F F 0.0727 0.0534 'International Tables Vol C Tables 4.2.6.8 and 6.1.1.4'
Cl Cl 0.3639 0.7018 'International Tables Vol C Tables 4.2.6.8 and 6.1.1.4'
Pd Pd 0.1215 3.9337 'International Tables Vol C Tables 4.2.6.8 and 6.1.1.4'

loop_
_geom_angle_atom_site_label_1
_geom_angle_atom_site_label_2
_geom_angle_atom_site_label_3
_geom_angle
C18 Pd1 C34 89.30(17)
C18 Pd1 C19 86.66(17)
C34 Pd1 C19 93.08(17)
C18 Pd1 N1 86.78(14)
C34 Pd1 N1 175.07(15)
C19 Pd1 N1 89.67(15)
C18 Pd1 N2 87.93(15)
C34 Pd1 N2 89.59(15)
C19 Pd1 N2 173.94(15)
N1 Pd1 N2 87.29(13)
C18 Pd1 N3 172.57(15)
C34 Pd1 N3 96.52(16)
C19 Pd1 N3 97.60(15)
N1 Pd1 N3 87.16(12)
N2 Pd1 N3 87.49(12)
C1 N1 C5 120.8(3)
C1 N1 Pd1 119.7(3)
C5 N1 Pd1 119.4(3)
C11 N2 C7 119.5(4)
C11 N2 Pd1 121.8(3)
C7 N2 Pd1 118.6(3)
C33 N3 C26 108.9(4)
C33 N3 Pd1 130.8(3)
C26 N3 Pd1 120.2(3)
N1 C1 C2 122.4(4)
C1 C2 C3 116.9(4)
C4 C3 C2 120.7(4)
C3 C4 C5 120.9(4)
N1 C5 C4 118.3(4)
N1 C5 C6 117.0(3)
C4 C5 C6 124.6(4)
C5 C6 C7 110.5(3)
C5 C6 C13 109.1(3)
C7 C6 C13 109.3(3)
C5 C6 C12 108.8(3)
C7 C6 C12 109.4(3)
C13 C6 C12 109.8(3)
N2 C7 C8 120.2(4)
N2 C7 C6 116.8(3)
C8 C7 C6 123.0(4)
C7 C8 C9 119.8(4)
C10 C9 C8 119.0(4)
C9 C10 C11 118.4(4)
N2 C11 C10 123.1(4)
C18 C13 C14 118.0(4)
C18 C13 C6 121.4(3)
C14 C13 C6 120.6(4)
C13 C14 C15 120.7(4)
C16 C15 C14 120.4(4)
C15 C16 C17 119.9(4)
C18 C17 C16 119.7(5)
C17 C18 C13 121.2(4)
C17 C18 Pd1 122.9(3)
C13 C18 Pd1 115.9(3)
C20 C19 C24 119.6(4)
C20 C19 Pd1 118.9(4)
C24 C19 Pd1 121.5(4)
C19 C20 C21 119.7(6)
C22 C21 C20 121.0(6)
C21 C22 C23 119.8(6)
C21 C22 C25 122.7(7)
C23 C22 C25 117.5(7)
C24 C23 C22 117.9(6)
C19 C24 C23 122.0(6)
O1 C26 N3 127.7(4)
O1 C26 C27 122.2(4)
N3 C26 C27 110.1(4)
C28 C27 C32 119.5(5)
C28 C27 C26 133.3(5)
C32 C27 C26 107.1(4)
C29 C28 C27 117.8(6)
C30 C29 C28 120.6(6)
C29 C30 C31 123.0(6)
C32 C31 C30 115.4(6)
C31 C32 C27 123.6(5)
C31 C32 C33 131.1(5)
C27 C32 C33 105.2(4)
O2 C33 N3 129.0(5)
O2 C33 C32 122.3(4)
N3 C33 C32 108.7(4)
F1 C34 F2 105.9(3)
F1 C34 F3 104.5(3)
F2 C34 F3 103.4(3)
F1 C34 Pd1 112.5(3)
F2 C34 Pd1 111.8(3)
F3 C34 Pd1 117.6(3)

loop_
_geom_bond_atom_site_label_1
_geom_bond_atom_site_label_2
_geom_bond_distance
Pd1 C18 2.032(4)
Pd1 C34 2.036(4)
Pd1 C19 2.081(4)
Pd1 N1 2.096(3)
Pd1 N2 2.146(3)
Pd1 N3 2.216(3)
F1 C34 1.356(5)
F2 C34 1.368(5)
F3 C34 1.374(5)
O1 C26 1.224(5)
O2 C33 1.221(6)
N1 C1 1.342(5)
N1 C5 1.367(5)
N2 C11 1.348(5)
N2 C7 1.359(5)
N3 C33 1.375(5)
N3 C26 1.379(6)
C1 C2 1.383(6)
C2 C3 1.399(6)
C3 C4 1.353(7)
C4 C5 1.395(6)
C5 C6 1.519(5)
C6 C7 1.538(6)
C6 C13 1.553(5)
C6 C12 1.553(5)
C7 C8 1.381(6)
C8 C9 1.416(7)
C9 C10 1.377(7)
C10 C11 1.378(6)
C13 C18 1.387(6)
C13 C14 1.387(6)
C14 C15 1.405(7)
C15 C16 1.346(8)
C16 C17 1.400(7)
C17 C18 1.382(6)
C19 C20 1.375(7)
C19 C24 1.390(7)
C20 C21 1.417(8)
C21 C22 1.368(10)
C22 C23 1.429(10)
C22 C25 1.524(9)
C23 C24 1.394(8)
C26 C27 1.486(6)
C27 C28 1.393(7)
C27 C32 1.397(7)
C28 C29 1.393(8)
C29 C30 1.385(10)
C30 C31 1.386(10)
C31 C32 1.380(7)
C32 C33 1.541(7)
